data_4304782
loop_
_publ_author_name
'Thomas A. Scott'
'R. H. Holm'

_publ_contact_author_address
;Harvard University 
Department of Chemistry and Chemical Biology
12 Oxford St.
Cambridge, MA 02138
;
_publ_contact_author_email holm@chemistry.harvard.edu
_publ_contact_author_fax 617-496-9289
_publ_contact_author_name 'R. H. Holm'
_publ_contact_author_phone 617-496-3215
_publ_section_title
;
VFe3S4 Single and Double Cubane Clusters: Synthesis, Structures, and
Dependence of Redox Potentials and Electron Distribution on Ligation and
Heterometal
;
_journal_name_full 'Inorganic Chemistry'
_journal_page_first 3426
_journal_page_last 3432
_journal_paper_doi 10.1021/ic702372f
_journal_volume 47
_journal_year 2008
_chemical_formula_moiety (Et4N)4[(C9H10N6B)2V2Fe6S8(N3)4](CH3CN)2
_chemical_formula_sum 'C54 H106 B2 Fe6 N30 S8 V2'
_chemical_formula_weight 1890.21
_chemical_melting_point ?
_chemical_name_common 'Azide vanadium edge bridged double cubane'
_chemical_name_systematic
; 
 tetrakis(n-ethylammonium) 
bis(\m~4~-sulfido)-hexakis(\m~3~-sulfido)-tetraazido-bis(hydrotris(pyrazolyl)
borato)-hexa-iron-di-vanadium acetonitrile solvate  
;
_space_group_IT_number 14
_symmetry_cell_setting monoclinic
_symmetry_space_group_name_Hall '-P 2ybc'
_symmetry_space_group_name_H-M 'P 1 21/c 1'
_atom_sites_solution_hydrogens geom
_atom_sites_solution_primary direct
_atom_sites_solution_secondary difmap
_audit_creation_method SHELXL-97
_cell_angle_alpha 90.00
_cell_angle_beta 100.134(14)
_cell_angle_gamma 90.00
_cell_formula_units_Z 2
_cell_length_a 11.867(10)
_cell_length_b 20.779(19)
_cell_length_c 17.148(15)
_cell_measurement_reflns_used 979
_cell_measurement_temperature 193(2)
_cell_measurement_theta_max 0.00
_cell_measurement_theta_min 0.00
_cell_volume 4162(6)
_computing_cell_refinement 'Bruker SMART'
_computing_data_collection 'Bruker SMART'
_computing_data_reduction 'Bruker SAINT'
_computing_molecular_graphics 'Bruker SHELXTL'
_computing_publication_material 'Bruker SHELXTL'
_computing_structure_refinement 'SHELXL-97 (Sheldrick, 1997)'
_computing_structure_solution 'SHELXS-97 (Sheldrick, 1990)'
_diffrn_ambient_temperature 193(2)
_diffrn_measured_fraction_theta_full 0.998
_diffrn_measured_fraction_theta_max 0.998
_diffrn_measurement_device_type 'CCD area detector'
_diffrn_measurement_method 'phi and omega scans'
_diffrn_radiation_monochromator graphite
_diffrn_radiation_source 'fine-focus sealed tube'
_diffrn_radiation_type MoK\a
_diffrn_radiation_wavelength 0.71073
_diffrn_reflns_av_R_equivalents 0.0809
_diffrn_reflns_av_sigmaI/netI 0.0586
_diffrn_reflns_limit_h_max 14
_diffrn_reflns_limit_h_min -11
_diffrn_reflns_limit_k_max 24
_diffrn_reflns_limit_k_min -24
_diffrn_reflns_limit_l_max 18
_diffrn_reflns_limit_l_min -20
_diffrn_reflns_number 23254
_diffrn_reflns_theta_full 25.09
_diffrn_reflns_theta_max 25.09
_diffrn_reflns_theta_min 1.55
_exptl_absorpt_coefficient_mu 1.484
_exptl_absorpt_correction_T_max 0.8994
_exptl_absorpt_correction_T_min 0.5068
_exptl_absorpt_correction_type empirical
_exptl_absorpt_process_details SADABS
_exptl_crystal_colour black
_exptl_crystal_density_diffrn 1.509
_exptl_crystal_density_meas ?
_exptl_crystal_density_method 'not measured'
_exptl_crystal_description plate
_exptl_crystal_F_000 1960
_exptl_crystal_size_max 0.53
_exptl_crystal_size_mid 0.09
_exptl_crystal_size_min 0.07
_refine_diff_density_max 0.919
_refine_diff_density_min -0.762
_refine_diff_density_rms 0.132
_refine_ls_extinction_method none
_refine_ls_goodness_of_fit_ref 1.028
_refine_ls_hydrogen_treatment mixed
_refine_ls_matrix_type full
_refine_ls_number_parameters 555
_refine_ls_number_reflns 7397
_refine_ls_number_restraints 16
_refine_ls_restrained_S_all 1.031
_refine_ls_R_factor_all 0.0688
_refine_ls_R_factor_gt 0.0585
_refine_ls_shift/su_max 5.808
_refine_ls_shift/su_mean 0.030
_refine_ls_structure_factor_coef Fsqd
_refine_ls_weighting_details 'calc w=1/[\s^2^(Fo^2^)+(0.1027P)^2^+5.0561P] where P=(Fo^2^+2Fc^2^)/3'
_refine_ls_weighting_scheme calc
_refine_ls_wR_factor_gt 0.1593
_refine_ls_wR_factor_ref 0.1685
_reflns_number_gt 6185
_reflns_number_total 7397
_reflns_threshold_expression >2sigma(I)
_cod_data_source_file ic702372f-file001_1.cif
_cod_data_source_block ebdcn3final
_cod_depositor_comments
;
The following automatic conversions were performed:
'_symmetry_cell_setting' value 'Monoclinic' changed to 'monoclinic'
according to '/home/saulius/struct/CIF-dictionaries/cif_core.dic'
dictionary named 'cif_core.dic' version 2.4.1 from 2010-06-29.

Automatic conversion script
Id: cif_fix_enum 1527 2010-12-29 10:47:43Z saulius 

The following automatic conversions were performed:

'_chemical_melting_point' value 'none' was changed to '?' - the value
is undefined or not given.

Automatic conversion script
Id: cif_fix_values 1646 2011-03-28 12:23:43Z adriana 

The following automatic conversions were performed:

'_exptl_crystal_density_meas' value 'none' was changed to '?' - the
value is perceived as not measured.

Automatic conversion script
Id: cif_fix_values 3008 2015-01-20 13:52:24Z robertas 
;
_cod_database_code 4304782

loop_
_symmetry_equiv_pos_as_xyz
'x, y, z'
'-x, y+1/2, -z+1/2'
'-x, -y, -z'
'x, -y-1/2, z-1/2'

loop_
_atom_site_label
_atom_site_type_symbol
_atom_site_fract_x
_atom_site_fract_y
_atom_site_fract_z
_atom_site_U_iso_or_equiv
_atom_site_adp_type
_atom_site_occupancy
_atom_site_symmetry_multiplicity
_atom_site_calc_flag
_atom_site_refinement_flags
_atom_site_disorder_assembly
_atom_site_disorder_group
S1 S 0.84062(9) 0.11582(5) 0.26596(6) 0.0370(3) Uani 1 1 d . . .
S2 S 0.73563(9) 0.01434(5) 0.41385(6) 0.0350(3) Uani 1 1 d . . .
S3 S 1.02634(9) 0.08179(5) 0.46023(7) 0.0387(3) Uani 1 1 d . . .
S4 S 0.95603(9) -0.04750(5) 0.31380(7) 0.0371(3) Uani 1 1 d . . .
V1 V 0.78065(6) 0.00979(3) 0.28600(4) 0.0312(2) Uani 1 1 d . . .
Fe1 Fe 0.83717(5) 0.10404(3) 0.39697(4) 0.03474(19) Uani 1 1 d . . .
Fe2 Fe 0.99600(5) 0.05876(3) 0.32312(4) 0.03583(19) Uani 1 1 d . . .
Fe3 Fe 0.92177(5) -0.01502(3) 0.43397(3) 0.03314(18) Uani 1 1 d . . .
N1 N 0.7848(4) 0.1870(2) 0.4389(2) 0.0530(11) Uani 1 1 d . . .
N2 N 0.7320(4) 0.2295(2) 0.4061(3) 0.0558(11) Uani 1 1 d . . .
N3 N 0.6829(6) 0.2734(3) 0.3772(4) 0.102(2) Uani 1 1 d . . .
N4 N 1.1284(3) 0.0855(2) 0.2735(3) 0.0510(10) Uani 1 1 d . . .
N5 N 1.1331(4) 0.0837(3) 0.2057(3) 0.0611(12) Uani 1 1 d . . .
N6 N 1.1419(5) 0.0809(4) 0.1392(4) 0.107(2) Uani 1 1 d . . .
N7 N 0.6104(3) -0.09943(19) 0.2108(2) 0.0425(9) Uani 1 1 d . . .
N8 N 0.6941(3) -0.08479(18) 0.2737(2) 0.0382(8) Uani 1 1 d . . .
N9 N 0.5326(3) 0.0115(2) 0.1851(2) 0.0466(10) Uani 1 1 d . . .
N10 N 0.6061(3) 0.04380(19) 0.2423(2) 0.0399(9) Uani 1 1 d . . .
N11 N 0.6787(4) -0.0301(2) 0.1112(2) 0.0468(10) Uani 1 1 d . . .
N12 N 0.7741(3) -0.00507(18) 0.1581(2) 0.0405(9) Uani 1 1 d . . .
C1 C 0.5773(4) -0.1606(2) 0.2161(3) 0.0498(12) Uani 1 1 d . . .
H1 H 0.5209 -0.1821 0.1790 0.060 Uiso 1 1 calc R . .
C2 C 0.6375(4) -0.1869(3) 0.2834(3) 0.0520(12) Uani 1 1 d . . .
H2 H 0.6315 -0.2293 0.3030 0.062 Uiso 1 1 calc R . .
C3 C 0.7100(4) -0.1378(2) 0.3171(3) 0.0449(11) Uani 1 1 d . . .
H3 H 0.7637 -0.1418 0.3649 0.054 Uiso 1 1 calc R . .
C4 C 0.4313(4) 0.0435(3) 0.1715(3) 0.0535(13) Uani 1 1 d . . .
H4 H 0.3657 0.0308 0.1346 0.064 Uiso 1 1 calc R . .
C5 C 0.4378(4) 0.0960(3) 0.2185(3) 0.0562(14) Uani 1 1 d . . .
H5 H 0.3796 0.1268 0.2215 0.067 Uiso 1 1 calc R . .
C6 C 0.5497(4) 0.0948(3) 0.2621(3) 0.0482(12) Uani 1 1 d . . .
H6 H 0.5806 0.1261 0.3004 0.058 Uiso 1 1 calc R . .
C7 C 0.6961(5) -0.0337(3) 0.0359(3) 0.0588(14) Uani 1 1 d . . .
H7 H 0.6431 -0.0497 -0.0078 0.071 Uiso 1 1 calc R . .
C8 C 0.8033(6) -0.0104(3) 0.0332(3) 0.0631(15) Uani 1 1 d . . .
H8 H 0.8393 -0.0071 -0.0119 0.076 Uiso 1 1 calc R . .
C9 C 0.8480(5) 0.0073(2) 0.1105(3) 0.0487(12) Uani 1 1 d . . .
H9 H 0.9216 0.0258 0.1270 0.058 Uiso 1 1 calc R . .
B1 B 0.5728(5) -0.0484(3) 0.1464(3) 0.0488(14) Uani 1 1 d . . .
N13 N 0.6732(4) 0.1022(2) 0.6445(3) 0.0551(11) Uani 1 1 d . . .
C10 C 0.5534(5) 0.1186(4) 0.6031(4) 0.0776(19) Uani 1 1 d . . .
H10A H 0.5017 0.0828 0.6113 0.093 Uiso 1 1 calc R . .
H10B H 0.5273 0.1574 0.6285 0.093 Uiso 1 1 calc R . .
C11 C 0.5419(6) 0.1309(4) 0.5157(4) 0.086(2) Uani 1 1 d . . .
H11A H 0.5842 0.1700 0.5070 0.128 Uiso 1 1 calc R . .
H11B H 0.4608 0.1365 0.4926 0.128 Uiso 1 1 calc R . .
H11C H 0.5730 0.0943 0.4904 0.128 Uiso 1 1 calc R . .
C12 C 0.7184(5) 0.0449(3) 0.6109(3) 0.0654(16) Uani 1 1 d . . .
H12A H 0.7943 0.0347 0.6426 0.078 Uiso 1 1 calc R . .
H12B H 0.7300 0.0551 0.5565 0.078 Uiso 1 1 calc R . .
C13 C 0.6450(7) -0.0137(3) 0.6076(5) 0.088(2) Uani 1 1 d . . .
H13A H 0.6363 -0.0259 0.6614 0.132 Uiso 1 1 calc R . .
H13B H 0.6809 -0.0491 0.5831 0.132 Uiso 1 1 calc R . .
H13C H 0.5696 -0.0045 0.5760 0.132 Uiso 1 1 calc R . .
C14 C 0.6670(6) 0.0927(3) 0.7306(3) 0.0696(16) Uani 1 1 d . . .
H14A H 0.6123 0.0574 0.7347 0.084 Uiso 1 1 calc R . .
H14B H 0.6351 0.1324 0.7502 0.084 Uiso 1 1 calc R . .
C15 C 0.7785(6) 0.0773(4) 0.7849(4) 0.082(2) Uani 1 1 d . . .
H15A H 0.8078 0.0360 0.7695 0.123 Uiso 1 1 calc R . .
H15B H 0.7655 0.0747 0.8397 0.123 Uiso 1 1 calc R . .
H15C H 0.8345 0.1112 0.7807 0.123 Uiso 1 1 calc R . .
C16 C 0.7570(6) 0.1562(3) 0.6359(4) 0.081(2) Uani 1 1 d . . .
H16A H 0.7556 0.1641 0.5788 0.097 Uiso 1 1 calc R . .
H16B H 0.8352 0.1419 0.6594 0.097 Uiso 1 1 calc R . .
C17 C 0.7320(10) 0.2201(4) 0.6751(6) 0.135(4) Uani 1 1 d . . .
H17A H 0.6543 0.2345 0.6529 0.202 Uiso 1 1 calc R . .
H17B H 0.7872 0.2528 0.6651 0.202 Uiso 1 1 calc R . .
H17C H 0.7385 0.2137 0.7324 0.202 Uiso 1 1 calc R . .
N14 N 0.4699(8) 0.2052(5) 0.0385(7) 0.160(4) Uani 1 1 d . . .
C18 C 0.5501(9) 0.1734(4) 0.0467(5) 0.107(3) Uani 1 1 d . . .
C19 C 0.6498(8) 0.1338(4) 0.0584(5) 0.105(3) Uani 1 1 d . . .
H19A H 0.7092 0.1541 0.0335 0.157 Uiso 1 1 calc R . .
H19B H 0.6307 0.0915 0.0343 0.157 Uiso 1 1 calc R . .
H19C H 0.6781 0.1286 0.1152 0.157 Uiso 1 1 calc R . .
N15 N 0.0995(11) 0.2815(6) 0.4099(8) 0.028(4) Uani 0.351(2) 1 d PD A 1
C20 C 0.0252(8) 0.2476(5) 0.3407(6) 0.081(3) Uani 0.702(5) 1 d PD A 1
H20A H -0.0555 0.2559 0.3453 0.098 Uiso 0.702(5) 1 calc PR A 1
H20B H 0.0381 0.2008 0.3487 0.098 Uiso 0.702(5) 1 calc PR A 1
C21 C 0.037(2) 0.2625(9) 0.2552(10) 0.042(5) Uani 0.351(2) 1 d PD A 1
H21A H 0.0330 0.3092 0.2467 0.062 Uiso 0.351(2) 1 calc PR A 1
H21B H -0.0249 0.2415 0.2189 0.062 Uiso 0.351(2) 1 calc PR A 1
H21C H 0.1110 0.2465 0.2453 0.062 Uiso 0.351(2) 1 calc PR A 1
C22 C 0.2235(10) 0.2781(5) 0.3976(7) 0.078(3) Uani 0.702(5) 1 d PD A 1
H22A H 0.2724 0.2985 0.4437 0.093 Uiso 0.702(5) 1 calc PR A 1
H22B H 0.2308 0.3040 0.3503 0.093 Uiso 0.702(5) 1 calc PR A 1
C23 C 0.2705(14) 0.2104(9) 0.3868(15) 0.051(6) Uani 0.351(2) 1 d PD A 1
H23A H 0.2734 0.1858 0.4359 0.076 Uiso 0.351(2) 1 calc PR A 1
H23B H 0.3478 0.2139 0.3743 0.076 Uiso 0.351(2) 1 calc PR A 1
H23C H 0.2205 0.1885 0.3434 0.076 Uiso 0.351(2) 1 calc PR A 1
C24 C 0.0889(12) 0.2500(6) 0.4855(7) 0.098(4) Uani 0.702(5) 1 d PD A 1
H24A H 0.1064 0.2037 0.4809 0.117 Uiso 0.702(5) 1 calc PR A 1
H24B H 0.0081 0.2533 0.4925 0.117 Uiso 0.702(5) 1 calc PR A 1
C25 C 0.1636(15) 0.2757(11) 0.5599(10) 0.053(5) Uani 0.351(2) 1 d PD A 1
H25A H 0.2439 0.2749 0.5533 0.080 Uiso 0.351(2) 1 calc PR A 1
H25B H 0.1540 0.2487 0.6052 0.080 Uiso 0.351(2) 1 calc PR A 1
H25C H 0.1411 0.3200 0.5693 0.080 Uiso 0.351(2) 1 calc PR A 1
C26 C 0.0755(10) 0.3539(5) 0.4092(10) 0.110(4) Uani 0.702(5) 1 d PD A 1
H26A H 0.1413 0.3763 0.4413 0.132 Uiso 0.702(5) 1 calc PR A 1
H26B H 0.0670 0.3701 0.3542 0.132 Uiso 0.702(5) 1 calc PR A 1
C27 C -0.0323(14) 0.3692(9) 0.4418(13) 0.068(6) Uani 0.351(2) 1 d PD A 1
H27A H -0.0490 0.3337 0.4757 0.102 Uiso 0.351(2) 1 calc PR A 1
H27B H -0.0966 0.3747 0.3979 0.102 Uiso 0.351(2) 1 calc PR A 1
H27C H -0.0210 0.4089 0.4729 0.102 Uiso 0.351(2) 1 calc PR A 1
N15' N 0.1394(11) 0.2754(7) 0.4088(9) 0.028(4) Uani 0.351(2) 1 d PD A 2
C20' C 0.1259(12) 0.3164(6) 0.3382(8) 0.124(5) Uani 0.702(5) 1 d PD A 2
H20C H 0.2023 0.3261 0.3255 0.149 Uiso 0.702(5) 1 calc PR A 2
H20D H 0.0900 0.3576 0.3495 0.149 Uiso 0.702(5) 1 calc PR A 2
C21' C 0.0522(19) 0.2844(8) 0.2667(10) 0.033(4) Uani 0.351(2) 1 d PD A 2
H21D H 0.0891 0.2445 0.2539 0.049 Uiso 0.351(2) 1 calc PR A 2
H21E H 0.0437 0.3136 0.2212 0.049 Uiso 0.351(2) 1 calc PR A 2
H21F H -0.0234 0.2744 0.2791 0.049 Uiso 0.351(2) 1 calc PR A 2
C22' C 0.1934(17) 0.2088(5) 0.3983(8) 0.144(8) Uani 0.702(5) 1 d PD A 2
H22C H 0.1985 0.1848 0.4486 0.173 Uiso 0.702(5) 1 calc PR A 2
H22D H 0.1409 0.1847 0.3572 0.173 Uiso 0.702(5) 1 calc PR A 2
C23' C 0.3074(15) 0.2097(11) 0.3761(17) 0.048(5) Uani 0.351(2) 1 d PD A 2
H23D H 0.3051 0.2357 0.3281 0.071 Uiso 0.351(2) 1 calc PR A 2
H23E H 0.3304 0.1656 0.3660 0.071 Uiso 0.351(2) 1 calc PR A 2
H23F H 0.3627 0.2284 0.4193 0.071 Uiso 0.351(2) 1 calc PR A 2
C24' C 0.2151(14) 0.3064(7) 0.4783(9) 0.155(7) Uani 0.702(5) 1 d PD A 2
H24C H 0.1840 0.3498 0.4854 0.185 Uiso 0.702(5) 1 calc PR A 2
H24D H 0.2917 0.3124 0.4640 0.185 Uiso 0.702(5) 1 calc PR A 2
C25' C 0.232(2) 0.2725(12) 0.5578(11) 0.081(7) Uani 0.351(2) 1 d PD A 2
H25D H 0.1598 0.2737 0.5787 0.121 Uiso 0.351(2) 1 calc PR A 2
H25E H 0.2919 0.2942 0.5949 0.121 Uiso 0.351(2) 1 calc PR A 2
H25F H 0.2535 0.2276 0.5513 0.121 Uiso 0.351(2) 1 calc PR A 2
C26' C 0.0258(16) 0.2685(8) 0.4309(10) 0.171(10) Uani 0.702(5) 1 d PD A 2
H26C H 0.0326 0.2355 0.4730 0.205 Uiso 0.702(5) 1 calc PR A 2
H26D H -0.0261 0.2508 0.3843 0.205 Uiso 0.702(5) 1 calc PR A 2
C27' C -0.0361(16) 0.3284(10) 0.4606(13) 0.074(5) Uani 0.351(2) 1 d PD A 2
H27D H 0.0110 0.3457 0.5087 0.111 Uiso 0.351(2) 1 calc PR A 2
H27E H -0.1107 0.3151 0.4722 0.111 Uiso 0.351(2) 1 calc PR A 2
H27F H -0.0472 0.3615 0.4193 0.111 Uiso 0.351(2) 1 calc PR A 2

loop_
_atom_site_aniso_label
_atom_site_aniso_U_11
_atom_site_aniso_U_22
_atom_site_aniso_U_33
_atom_site_aniso_U_23
_atom_site_aniso_U_13
_atom_site_aniso_U_12
S1 0.0332(5) 0.0374(6) 0.0383(6) 0.0039(4) 0.0005(4) 0.0018(4)
S2 0.0267(5) 0.0432(6) 0.0340(5) 0.0003(4) 0.0017(4) 0.0032(4)
S3 0.0333(6) 0.0322(5) 0.0443(6) 0.0032(4) -0.0101(5) -0.0029(4)
S4 0.0238(5) 0.0372(6) 0.0488(6) -0.0053(5) 0.0023(4) 0.0030(4)
V1 0.0217(4) 0.0372(4) 0.0328(4) -0.0012(3) -0.0006(3) 0.0017(3)
Fe1 0.0309(3) 0.0343(3) 0.0364(3) -0.0005(2) -0.0014(3) 0.0046(2)
Fe2 0.0240(3) 0.0369(3) 0.0454(4) -0.0007(3) 0.0028(3) -0.0005(2)
Fe3 0.0245(3) 0.0325(3) 0.0384(3) 0.0006(2) -0.0056(3) -0.0002(2)
N1 0.067(3) 0.042(2) 0.049(2) -0.0005(19) 0.007(2) 0.014(2)
N2 0.054(3) 0.054(3) 0.059(3) -0.001(2) 0.008(2) 0.016(2)
N3 0.098(5) 0.082(4) 0.115(5) 0.018(4) -0.010(4) 0.044(4)
N4 0.034(2) 0.064(3) 0.057(3) -0.006(2) 0.0119(19) -0.0072(19)
N5 0.031(2) 0.085(3) 0.068(3) -0.001(3) 0.010(2) 0.001(2)
N6 0.069(4) 0.198(8) 0.059(4) -0.002(4) 0.020(3) 0.004(4)
N7 0.0275(18) 0.053(2) 0.046(2) -0.0108(18) 0.0028(16) -0.0056(17)
N8 0.0272(18) 0.046(2) 0.0393(19) -0.0026(17) 0.0002(15) -0.0024(16)
N9 0.030(2) 0.064(3) 0.041(2) 0.0005(18) -0.0068(17) 0.0021(18)
N10 0.0261(18) 0.054(2) 0.0370(19) -0.0004(17) -0.0020(15) 0.0014(16)
N11 0.046(2) 0.057(2) 0.0341(19) -0.0066(18) -0.0003(17) -0.0049(19)
N12 0.037(2) 0.047(2) 0.0362(19) -0.0044(16) 0.0029(17) -0.0017(17)
C1 0.035(2) 0.052(3) 0.064(3) -0.016(2) 0.014(2) -0.011(2)
C2 0.041(3) 0.043(3) 0.073(3) -0.004(2) 0.014(3) -0.007(2)
C3 0.035(2) 0.047(3) 0.052(3) 0.000(2) 0.004(2) -0.004(2)
C4 0.028(2) 0.077(4) 0.049(3) 0.013(3) -0.009(2) 0.005(2)
C5 0.032(2) 0.071(4) 0.063(3) 0.011(3) 0.001(2) 0.015(2)
C6 0.035(2) 0.055(3) 0.053(3) 0.004(2) 0.003(2) 0.012(2)
C7 0.068(4) 0.069(3) 0.037(3) -0.010(2) 0.005(3) -0.006(3)
C8 0.080(4) 0.068(4) 0.045(3) -0.005(3) 0.023(3) -0.006(3)
C9 0.046(3) 0.051(3) 0.053(3) -0.005(2) 0.019(2) -0.006(2)
B1 0.036(3) 0.067(4) 0.041(3) -0.007(3) 0.000(2) -0.005(3)
N13 0.041(2) 0.071(3) 0.054(2) 0.000(2) 0.009(2) 0.010(2)
C10 0.038(3) 0.098(5) 0.095(5) -0.014(4) 0.004(3) 0.020(3)
C11 0.067(4) 0.094(5) 0.084(5) -0.009(4) -0.019(4) 0.018(4)
C12 0.055(3) 0.088(4) 0.051(3) -0.012(3) 0.004(3) 0.015(3)
C13 0.096(6) 0.073(4) 0.085(5) -0.003(4) -0.009(4) -0.008(4)
C14 0.072(4) 0.086(4) 0.055(3) -0.006(3) 0.022(3) 0.006(3)
C15 0.094(5) 0.095(5) 0.054(3) 0.001(3) 0.009(3) 0.013(4)
C16 0.070(4) 0.088(5) 0.076(4) 0.019(4) -0.006(3) -0.022(4)
C17 0.162(10) 0.063(5) 0.152(9) -0.003(5) -0.047(7) -0.007(5)
N14 0.114(7) 0.125(7) 0.211(11) 0.042(7) -0.054(7) 0.008(6)
C18 0.114(7) 0.068(4) 0.113(6) 0.016(4) -0.049(5) -0.005(5)
C19 0.124(7) 0.084(5) 0.088(5) -0.007(4) -0.032(5) 0.024(5)
N15 0.000(8) 0.028(6) 0.065(8) 0.003(5) 0.030(6) -0.004(6)
C20 0.065(6) 0.067(6) 0.110(8) 0.010(5) 0.009(6) -0.013(5)
C21 0.046(10) 0.030(12) 0.045(10) -0.004(8) -0.001(8) -0.023(9)
C22 0.080(8) 0.066(6) 0.084(7) -0.006(5) 0.005(6) -0.004(5)
C23 0.000(10) 0.065(10) 0.094(16) 0.022(10) 0.029(10) 0.004(9)
C24 0.125(10) 0.078(7) 0.103(9) 0.000(6) 0.055(8) -0.017(7)
C25 0.053(10) 0.065(11) 0.038(8) -0.014(7) -0.002(8) -0.017(9)
C26 0.089(8) 0.052(6) 0.188(14) 0.000(7) 0.023(9) 0.003(5)
C27 0.047(10) 0.042(9) 0.116(16) -0.009(10) 0.017(10) 0.016(8)
N15' 0.000(8) 0.035(6) 0.053(7) 0.000(5) 0.019(6) -0.006(6)
C20' 0.095(9) 0.103(10) 0.173(14) 0.030(10) 0.017(9) 0.001(8)
C21' 0.036(9) 0.025(10) 0.029(7) -0.004(6) -0.016(6) -0.009(8)
C22' 0.30(3) 0.047(6) 0.078(8) 0.010(6) 0.023(13) -0.006(12)
C23' 0.000(9) 0.051(9) 0.103(13) 0.024(8) 0.041(10) 0.004(7)
C24' 0.136(13) 0.103(10) 0.195(18) -0.032(11) -0.052(13) 0.008(9)
C25' 0.110(19) 0.068(12) 0.049(11) 0.012(9) -0.025(13) -0.010(15)
C26' 0.27(3) 0.123(14) 0.099(12) -0.023(10) -0.036(15) 0.076(17)
C27' 0.046(10) 0.092(15) 0.085(14) -0.027(13) 0.014(9) 0.003(11)

loop_
_atom_type_symbol
_atom_type_description
_atom_type_scat_dispersion_real
_atom_type_scat_dispersion_imag
_atom_type_scat_source
C C 0.0033 0.0016 'International Tables Vol C Tables 4.2.6.8 and 6.1.1.4'
H H 0.0000 0.0000 'International Tables Vol C Tables 4.2.6.8 and 6.1.1.4'
B B 0.0013 0.0007 'International Tables Vol C Tables 4.2.6.8 and 6.1.1.4'
N N 0.0061 0.0033 'International Tables Vol C Tables 4.2.6.8 and 6.1.1.4'
S S 0.1246 0.1234 'International Tables Vol C Tables 4.2.6.8 and 6.1.1.4'
V V 0.3005 0.5294 'International Tables Vol C Tables 4.2.6.8 and 6.1.1.4'
Fe Fe 0.3463 0.8444 'International Tables Vol C Tables 4.2.6.8 and 6.1.1.4'

loop_
_geom_angle_atom_site_label_1
_geom_angle_atom_site_label_2
_geom_angle_atom_site_label_3
_geom_angle
_geom_angle_site_symmetry_1
_geom_angle_site_symmetry_3
_geom_angle_publ_flag
Fe2 S1 Fe1 70.73(5) . . ?
Fe2 S1 V1 72.03(6) . . ?
Fe1 S1 V1 72.32(4) . . ?
Fe3 S2 Fe1 73.38(6) . . ?
Fe3 S2 V1 75.80(5) . . ?
Fe1 S2 V1 72.56(4) . . ?
Fe3 S3 Fe1 125.90(6) 3_756 . ?
Fe3 S3 Fe2 129.83(7) 3_756 . ?
Fe1 S3 Fe2 67.45(4) . . ?
Fe3 S3 Fe3 72.13(6) 3_756 . ?
Fe1 S3 Fe3 69.78(6) . . ?
Fe2 S3 Fe3 69.85(4) . . ?
Fe2 S4 Fe3 73.40(4) . . ?
Fe2 S4 V1 71.91(6) . . ?
Fe3 S4 V1 75.08(5) . . ?
N10 V1 N12 80.76(14) . . ?
N10 V1 N8 81.89(15) . . ?
N12 V1 N8 81.15(14) . . ?
N10 V1 S2 87.11(11) . . ?
N12 V1 S2 164.04(11) . . ?
N8 V1 S2 86.94(10) . . ?
N10 V1 S1 86.58(12) . . ?
N12 V1 S1 86.82(11) . . ?
N8 V1 S1 164.50(10) . . ?
S2 V1 S1 102.85(5) . . ?
N10 V1 S4 166.75(11) . . ?
N12 V1 S4 90.32(11) . . ?
N8 V1 S4 87.09(12) . . ?
S2 V1 S4 99.69(5) . . ?
S1 V1 S4 102.80(7) . . ?
N10 V1 Fe2 138.74(12) . . ?
N12 V1 Fe2 98.76(11) . . ?
N8 V1 Fe2 139.15(10) . . ?
S2 V1 Fe2 97.19(5) . . ?
S1 V1 Fe2 52.38(3) . . ?
S4 V1 Fe2 52.10(6) . . ?
N10 V1 Fe1 96.22(11) . . ?
N12 V1 Fe1 139.08(11) . . ?
N8 V1 Fe1 139.21(11) . . ?
S2 V1 Fe1 52.33(5) . . ?
S1 V1 Fe1 52.28(6) . . ?
S4 V1 Fe1 96.93(5) . . ?
Fe2 V1 Fe1 57.53(3) . . ?
N10 V1 Fe3 137.68(10) . . ?
N12 V1 Fe3 141.13(11) . . ?
N8 V1 Fe3 96.61(10) . . ?
S2 V1 Fe3 50.68(6) . . ?
S1 V1 Fe3 98.89(4) . . ?
S4 V1 Fe3 50.85(4) . . ?
Fe2 V1 Fe3 58.34(4) . . ?
Fe1 V1 Fe3 58.13(5) . . ?
N1 Fe1 S2 117.10(15) . . ?
N1 Fe1 S1 108.85(13) . . ?
S2 Fe1 S1 108.55(5) . . ?
N1 Fe1 S3 109.42(14) . . ?
S2 Fe1 S3 105.32(6) . . ?
S1 Fe1 S3 107.15(6) . . ?
N1 Fe1 Fe2 140.78(14) . . ?
S2 Fe1 Fe2 102.12(6) . . ?
S1 Fe1 Fe2 54.59(4) . . ?
S3 Fe1 Fe2 56.33(6) . . ?
N1 Fe1 Fe3 145.80(13) . . ?
S2 Fe1 Fe3 53.20(6) . . ?
S1 Fe1 Fe3 105.11(4) . . ?
S3 Fe1 Fe3 55.18(3) . . ?
Fe2 Fe1 Fe3 61.07(4) . . ?
N1 Fe1 V1 144.28(13) . . ?
S2 Fe1 V1 55.11(6) . . ?
S1 Fe1 V1 55.39(5) . . ?
S3 Fe1 V1 106.07(5) . . ?
Fe2 Fe1 V1 61.03(5) . . ?
Fe3 Fe1 V1 62.79(6) . . ?
N4 Fe2 S4 114.48(14) . . ?
N4 Fe2 S1 108.18(15) . . ?
S4 Fe2 S1 109.66(6) . . ?
N4 Fe2 S3 111.98(14) . . ?
S4 Fe2 S3 105.17(5) . . ?
S1 Fe2 S3 107.12(5) . . ?
N4 Fe2 Fe1 142.48(14) . . ?
S4 Fe2 Fe1 103.01(5) . . ?
S1 Fe2 Fe1 54.67(6) . . ?
S3 Fe2 Fe1 56.22(5) . . ?
N4 Fe2 Fe3 146.73(14) . . ?
S4 Fe2 Fe3 53.54(5) . . ?
S1 Fe2 Fe3 105.05(6) . . ?
S3 Fe2 Fe3 55.09(6) . . ?
Fe1 Fe2 Fe3 60.92(5) . . ?
N4 Fe2 V1 141.57(14) . . ?
S4 Fe2 V1 55.99(3) . . ?
S1 Fe2 V1 55.58(6) . . ?
S3 Fe2 V1 106.31(4) . . ?
Fe1 Fe2 V1 61.44(6) . . ?
Fe3 Fe2 V1 62.88(4) . . ?
S2 Fe3 S4 105.54(5) . . ?
S2 Fe3 S3 113.93(5) . 3_756 ?
S4 Fe3 S3 118.32(7) . 3_756 ?
S2 Fe3 S3 105.40(7) . . ?
S4 Fe3 S3 104.70(5) . . ?
S3 Fe3 S3 107.87(6) 3_756 . ?
S2 Fe3 Fe1 53.43(3) . . ?
S4 Fe3 Fe1 100.21(5) . . ?
S3 Fe3 Fe1 141.31(5) 3_756 . ?
S3 Fe3 Fe1 55.04(6) . . ?
S2 Fe3 Fe2 99.79(5) . . ?
S4 Fe3 Fe2 53.07(6) . . ?
S3 Fe3 Fe2 145.82(5) 3_756 . ?
S3 Fe3 Fe2 55.06(5) . . ?
Fe1 Fe3 Fe2 58.01(4) . . ?
S2 Fe3 Fe3 124.60(6) . 3_756 ?
S4 Fe3 Fe3 127.94(7) . 3_756 ?
S3 Fe3 Fe3 55.36(6) 3_756 3_756 ?
S3 Fe3 Fe3 52.51(4) . 3_756 ?
Fe1 Fe3 Fe3 98.94(5) . 3_756 ?
Fe2 Fe3 Fe3 101.22(7) . 3_756 ?
S2 Fe3 V1 53.53(4) . . ?
S4 Fe3 V1 54.07(6) . . ?
S3 Fe3 V1 149.10(4) 3_756 . ?
S3 Fe3 V1 102.92(5) . . ?
Fe1 Fe3 V1 59.08(3) . . ?
Fe2 Fe3 V1 58.78(6) . . ?
Fe3 Fe3 V1 155.31(5) 3_756 . ?
N2 N1 Fe1 130.5(4) . . ?
N3 N2 N1 176.2(6) . . ?
N5 N4 Fe2 126.3(4) . . ?
N6 N5 N4 177.4(6) . . ?
C1 N7 N8 109.9(4) . . ?
C1 N7 B1 130.6(4) . . ?
N8 N7 B1 119.5(4) . . ?
C3 N8 N7 105.7(4) . . ?
C3 N8 V1 132.0(3) . . ?
N7 N8 V1 122.3(3) . . ?
C4 N9 N10 108.4(4) . . ?
C4 N9 B1 131.3(4) . . ?
N10 N9 B1 120.2(4) . . ?
C6 N10 N9 106.8(4) . . ?
C6 N10 V1 131.1(3) . . ?
N9 N10 V1 122.1(3) . . ?
C7 N11 N12 109.6(4) . . ?
C7 N11 B1 129.6(4) . . ?
N12 N11 B1 120.8(4) . . ?
C9 N12 N11 106.3(4) . . ?
C9 N12 V1 132.5(3) . . ?
N11 N12 V1 121.2(3) . . ?
N7 C1 C2 108.8(4) . . ?
C1 C2 C3 104.5(5) . . ?
N8 C3 C2 111.1(4) . . ?
C5 C4 N9 109.7(4) . . ?
C4 C5 C6 104.6(5) . . ?
N10 C6 C5 110.4(5) . . ?
N11 C7 C8 108.2(5) . . ?
C7 C8 C9 105.2(5) . . ?
N12 C9 C8 110.7(5) . . ?
N9 B1 N11 108.0(4) . . ?
N9 B1 N7 108.9(4) . . ?
N11 B1 N7 107.4(4) . . ?
C12 N13 C14 111.4(5) . . ?
C12 N13 C10 112.2(5) . . ?
C14 N13 C10 106.6(5) . . ?
C12 N13 C16 105.7(5) . . ?
C14 N13 C16 109.7(5) . . ?
C10 N13 C16 111.3(5) . . ?
C11 C10 N13 114.8(5) . . ?
N13 C12 C13 115.2(6) . . ?
N13 C14 C15 116.3(5) . . ?
N13 C16 C17 114.4(7) . . ?
N14 C18 C19 179.0(12) . . ?
C24 N15 C20 110.6(10) . . ?
C24 N15 C22 109.5(11) . . ?
C20 N15 C22 108.1(10) . . ?
C24 N15 C26 113.5(12) . . ?
C20 N15 C26 111.5(11) . . ?
C22 N15 C26 103.1(9) . . ?
N15 C20 C21 121.0(10) . . ?
N15 C22 C23 116.0(11) . . ?
N15 C24 C25 117.1(12) . . ?
C27 C26 N15 111.8(11) . . ?
C20' N15' C26' 107.3(13) . . ?
C20' N15' C24' 111.7(12) . . ?
C26' N15' C24' 106.5(14) . . ?
C20' N15' C22' 114.3(12) . . ?
C26' N15' C22' 111.1(13) . . ?
C24' N15' C22' 105.8(12) . . ?
N15' C20' C21' 112.0(12) . . ?
C23' C22' N15' 116.0(15) . . ?
N15' C24' C25' 118.6(15) . . ?
N15' C26' C27' 120.5(16) . . ?

loop_
_geom_bond_atom_site_label_1
_geom_bond_atom_site_label_2
_geom_bond_distance
_geom_bond_site_symmetry_2
_geom_bond_publ_flag
S1 Fe2 2.2651(18) . ?
S1 Fe1 2.267(2) . ?
S1 V1 2.359(2) . ?
S2 Fe3 2.259(2) . ?
S2 Fe1 2.266(2) . ?
S2 V1 2.348(2) . ?
S3 Fe3 2.2809(19) 3_756 ?
S3 Fe1 2.361(2) . ?
S3 Fe2 2.364(2) . ?
S3 Fe3 2.365(2) . ?
S4 Fe2 2.258(2) . ?
S4 Fe3 2.272(2) . ?
S4 V1 2.372(2) . ?
V1 N10 2.192(4) . ?
V1 N12 2.202(4) . ?
V1 N8 2.210(4) . ?
V1 Fe2 2.720(2) . ?
V1 Fe1 2.7308(19) . ?
V1 Fe3 2.831(2) . ?
Fe1 N1 2.008(4) . ?
Fe1 Fe2 2.6233(18) . ?
Fe1 Fe3 2.703(2) . ?
Fe2 N4 1.993(4) . ?
Fe2 Fe3 2.7072(18) . ?
Fe3 S3 2.2809(19) 3_756 ?
Fe3 Fe3 2.736(2) 3_756 ?
N1 N2 1.168(6) . ?
N2 N3 1.147(7) . ?
N4 N5 1.174(7) . ?
N5 N6 1.165(8) . ?
N7 C1 1.338(6) . ?
N7 N8 1.366(5) . ?
N7 B1 1.540(7) . ?
N8 C3 1.323(6) . ?
N9 C4 1.357(6) . ?
N9 N10 1.369(5) . ?
N9 B1 1.525(7) . ?
N10 C6 1.330(6) . ?
N11 C7 1.345(7) . ?
N11 N12 1.370(5) . ?
N11 B1 1.535(7) . ?
N12 C9 1.324(6) . ?
C1 C2 1.361(8) . ?
C2 C3 1.393(7) . ?
C4 C5 1.351(8) . ?
C5 C6 1.405(7) . ?
C7 C8 1.370(9) . ?
C8 C9 1.389(8) . ?
N13 C12 1.465(7) . ?
N13 C14 1.504(7) . ?
N13 C10 1.513(7) . ?
N13 C16 1.524(8) . ?
C10 C11 1.504(10) . ?
C12 C13 1.491(10) . ?
C14 C15 1.513(9) . ?
C16 C17 1.541(12) . ?
N14 C18 1.146(12) . ?
C18 C19 1.426(12) . ?
N15 C24 1.477(15) . ?
N15 C20 1.521(14) . ?
N15 C22 1.525(12) . ?
N15 C26 1.530(14) . ?
C20 C21 1.530(17) . ?
C22 C23 1.536(16) . ?
C24 C25 1.516(15) . ?
C26 C27 1.517(16) . ?
N15' C20' 1.465(15) . ?
N15' C26' 1.471(16) . ?
N15' C24' 1.505(15) . ?
N15' C22' 1.548(15) . ?
C20' C21' 1.527(15) . ?
C22' C23' 1.469(15) . ?
C24' C25' 1.517(17) . ?
C26' C27' 1.573(16) . ?
